data_4078767
loop_
_publ_author_name
'Huang, Yinhua'
'Pullarkat, Sumod A.'
'Teong, Siewping'
'Chew, Renta Jonathan'
'Li, Yongxin'
'Leung, Pak-Hing'

_publ_section_title
;
 Palladacycle-Catalyzed Asymmetric Intermolecular Construction of Chiral
 Tertiary P-Heterocycles by Stepwise Addition of H--P--H Bonds to
 Bis(enones)
;
_journal_issue 13
_journal_name_full Organometallics
_journal_page_first 4871
_journal_paper_doi 10.1021/om300405h
_journal_volume 31
_journal_year 2012
_chemical_absolute_configuration ad
_chemical_formula_moiety 'C37 H37 Cl N O P Pd, 0.5(C4 H8 O)'
_chemical_formula_sum 'C39 H41 Cl N O1.5 P Pd'
_chemical_formula_weight 720.55
_chemical_name_systematic
; 
 ? 
;
_space_group_IT_number 4
_symmetry_cell_setting monoclinic
_symmetry_space_group_name_Hall 'P 2yb'
_symmetry_space_group_name_H-M 'P 1 21 1'
_atom_sites_solution_hydrogens geom
_atom_sites_solution_primary direct
_atom_sites_solution_secondary difmap
_audit_creation_method SHELXL-97
_cell_angle_alpha 90.00
_cell_angle_beta 105.523(2)
_cell_angle_gamma 90.00
_cell_formula_units_Z 4
_cell_length_a 11.0288(5)
_cell_length_b 16.9223(7)
_cell_length_c 18.7700(7)
_cell_measurement_reflns_used 6177
_cell_measurement_temperature 103(2)
_cell_measurement_theta_max 22.79
_cell_measurement_theta_min 2.26
_cell_volume 3375.3(2)
_computing_cell_refinement 'Bruker SAINT'
_computing_data_collection 'Bruker APEX2'
_computing_data_reduction 'Bruker SAINT'
_computing_molecular_graphics 'Bruker SHELXTL'
_computing_publication_material 'Bruker SHELXTL'
_computing_structure_refinement 'SHELXL-97 (Sheldrick, 2008)'
_computing_structure_solution 'SHELXS-97 (Sheldrick, 2008)'
_diffrn_ambient_temperature 103(2)
_diffrn_measured_fraction_theta_full 0.988
_diffrn_measured_fraction_theta_max 0.988
_diffrn_measurement_device_type 'Bruker APEX-II CCD'
_diffrn_measurement_method '\f and \w scans'
_diffrn_radiation_monochromator graphite
_diffrn_radiation_source 'fine-focus sealed tube'
_diffrn_radiation_type MoK\a
_diffrn_radiation_wavelength 0.71073
_diffrn_reflns_av_R_equivalents 0.0688
_diffrn_reflns_av_sigmaI/netI 0.1371
_diffrn_reflns_limit_h_max 16
_diffrn_reflns_limit_h_min -15
_diffrn_reflns_limit_k_max 19
_diffrn_reflns_limit_k_min -24
_diffrn_reflns_limit_l_max 27
_diffrn_reflns_limit_l_min -21
_diffrn_reflns_number 39398
_diffrn_reflns_theta_full 31.20
_diffrn_reflns_theta_max 31.20
_diffrn_reflns_theta_min 1.65
_exptl_absorpt_coefficient_mu 0.710
_exptl_absorpt_correction_T_max 0.9586
_exptl_absorpt_correction_T_min 0.7943
_exptl_absorpt_correction_type multi-scan
_exptl_absorpt_process_details sadabs
_exptl_crystal_colour yellow
_exptl_crystal_density_diffrn 1.418
_exptl_crystal_density_method 'not measured'
_exptl_crystal_description block
_exptl_crystal_F_000 1488
_exptl_crystal_size_max 0.34
_exptl_crystal_size_mid 0.18
_exptl_crystal_size_min 0.06
_refine_diff_density_max 2.075
_refine_diff_density_min -2.113
_refine_diff_density_rms 0.238
_refine_ls_abs_structure_details 'Flack H D (1983), Acta Cryst. A39, 876-881'
_refine_ls_abs_structure_Flack 0.00(3)
_refine_ls_extinction_method none
_refine_ls_goodness_of_fit_ref 1.011
_refine_ls_hydrogen_treatment constr
_refine_ls_matrix_type full
_refine_ls_number_parameters 854
_refine_ls_number_reflns 18756
_refine_ls_number_restraints 165
_refine_ls_restrained_S_all 1.008
_refine_ls_R_factor_all 0.1183
_refine_ls_R_factor_gt 0.0623
_refine_ls_shift/su_max 0.001
_refine_ls_shift/su_mean 0.000
_refine_ls_structure_factor_coef Fsqd
_refine_ls_weighting_details 'calc w=1/[\s^2^(Fo^2^)+(0.0868P)^2^+0.0000P] where P=(Fo^2^+2Fc^2^)/3'
_refine_ls_weighting_scheme calc
_refine_ls_wR_factor_gt 0.1389
_refine_ls_wR_factor_ref 0.1763
_reflns_number_gt 12205
_reflns_number_total 18756
_reflns_threshold_expression >2sigma(I)
_cod_data_source_file om300405h_si_003.cif
_cod_data_source_block leung639s
_cod_depositor_comments
;
The following automatic conversions were performed:

'_symmetry_cell_setting' value 'Monoclinic' changed to 'monoclinic'
according to /home/saulius/struct/CIF-dictionaries/cif_core.dic
dictionary named 'cif_core.dic' version 2.4.2 from 2011-04-26.

Automatic conversion script
Id: cif_fix_values 1891 2012-01-12 08:04:46Z andrius 
;
_cod_original_sg_symbol_H-M P2(1)
_cod_original_formula_sum 'C39 H41 Cl N O1.50 P Pd'
_cod_database_code 4078767

loop_
_symmetry_equiv_pos_as_xyz
'x, y, z'
'-x, y+1/2, -z'

loop_
_atom_site_label
_atom_site_type_symbol
_atom_site_fract_x
_atom_site_fract_y
_atom_site_fract_z
_atom_site_U_iso_or_equiv
_atom_site_adp_type
_atom_site_occupancy
_atom_site_symmetry_multiplicity
_atom_site_calc_flag
_atom_site_refinement_flags
_atom_site_disorder_assembly
_atom_site_disorder_group
Pd1 Pd 0.68699(5) 0.92744(3) 0.78622(3) 0.02184(13) Uani 1 1 d . . .
Pd2 Pd 0.89895(5) 0.95863(3) 0.31692(3) 0.01816(11) Uani 1 1 d . . .
C1 C 0.5530(6) 0.9810(4) 0.7057(4) 0.0225(15) Uani 1 1 d . . .
C2 C 0.5351(6) 0.9756(4) 0.6273(4) 0.0228(15) Uani 1 1 d . . .
H2 H 0.5955 0.9484 0.6087 0.027 Uiso 1 1 calc R . .
C3 C 0.4335(6) 1.0088(4) 0.5791(4) 0.0223(15) Uani 1 1 d . . .
H3 H 0.4248 1.0045 0.5275 0.027 Uiso 1 1 calc R . .
C4 C 0.3391(7) 1.0501(4) 0.6040(4) 0.0209(14) Uani 1 1 d . . .
C5 C 0.2339(7) 1.0834(4) 0.5561(4) 0.0258(16) Uani 1 1 d . . .
H5 H 0.2263 1.0813 0.5045 0.031 Uiso 1 1 calc R . .
C6 C 0.1392(7) 1.1197(5) 0.5799(4) 0.0291(17) Uani 1 1 d . . .
H6 H 0.0661 1.1399 0.5457 0.035 Uiso 1 1 calc R . .
C7 C 0.1548(7) 1.1256(5) 0.6557(5) 0.0312(18) Uani 1 1 d . . .
H7 H 0.0929 1.1523 0.6734 0.037 Uiso 1 1 calc R . .
C8 C 0.2577(8) 1.0938(5) 0.7054(4) 0.0298(17) Uani 1 1 d . . .
H8 H 0.2653 1.0987 0.7568 0.036 Uiso 1 1 calc R . .
C9 C 0.3535(6) 1.0536(4) 0.6816(4) 0.0216(14) Uani 1 1 d . . .
C10 C 0.4603(7) 1.0182(4) 0.7306(4) 0.0236(15) Uani 1 1 d . . .
C11 C 0.4815(7) 1.0260(5) 0.8135(4) 0.0260(16) Uani 1 1 d . . .
H11 H 0.3978 1.0261 0.8247 0.031 Uiso 1 1 calc R . .
C12 C 0.5485(8) 1.1027(5) 0.8414(4) 0.0332(18) Uani 1 1 d . . .
H12A H 0.5473 1.1113 0.8928 0.050 Uiso 1 1 calc R . .
H12B H 0.5057 1.1466 0.8108 0.050 Uiso 1 1 calc R . .
H12C H 0.6358 1.0998 0.8385 0.050 Uiso 1 1 calc R . .
C13 C 0.6075(8) 0.9664(6) 0.9289(4) 0.0378(19) Uani 1 1 d . . .
H13A H 0.6674 1.0103 0.9367 0.057 Uiso 1 1 calc R . .
H13B H 0.6509 0.9183 0.9514 0.057 Uiso 1 1 calc R . .
H13C H 0.5397 0.9789 0.9519 0.057 Uiso 1 1 calc R . .
C14 C 0.4642(7) 0.8854(5) 0.8379(4) 0.0314(18) Uani 1 1 d . . .
H14A H 0.5116 0.8365 0.8529 0.047 Uiso 1 1 calc R . .
H14B H 0.4170 0.8818 0.7858 0.047 Uiso 1 1 calc R . .
H14C H 0.4055 0.8934 0.8684 0.047 Uiso 1 1 calc R . .
C15 C 0.9774(7) 0.8596(5) 0.7673(4) 0.0235(16) Uani 1 1 d . . .
H15 H 0.9496 0.8103 0.7878 0.028 Uiso 1 1 calc R . .
C16 C 1.0571(7) 0.9067(4) 0.8341(4) 0.0256(16) Uani 1 1 d . . .
H16A H 1.0150 0.9030 0.8745 0.031 Uiso 1 1 calc R . .
H16B H 1.1397 0.8801 0.8516 0.031 Uiso 1 1 calc R . .
C17 C 1.0808(7) 0.9927(5) 0.8224(4) 0.0284(17) Uani 1 1 d . . .
C18 C 0.9719(7) 1.0417(5) 0.7790(4) 0.0239(16) Uani 1 1 d . . .
H18A H 1.0038 1.0952 0.7723 0.029 Uiso 1 1 calc R . .
H18B H 0.9109 1.0476 0.8089 0.029 Uiso 1 1 calc R . .
C19 C 0.9015(7) 1.0097(4) 0.7028(4) 0.0212(14) Uani 1 1 d . . .
H19 H 0.9650 0.9982 0.6748 0.025 Uiso 1 1 calc R . .
C20 C 0.8081(7) 1.0699(4) 0.6583(4) 0.0233(15) Uani 1 1 d . . .
C21 C 0.7355(7) 1.1172(4) 0.6919(4) 0.0251(15) Uani 1 1 d . . .
H21 H 0.7438 1.1119 0.7434 0.030 Uiso 1 1 calc R . .
C22 C 0.6513(7) 1.1718(4) 0.6510(4) 0.0261(16) Uani 1 1 d . . .
H22 H 0.6027 1.2034 0.6748 0.031 Uiso 1 1 calc R . .
C23 C 0.6373(7) 1.1806(5) 0.5765(4) 0.0281(17) Uani 1 1 d . . .
H23 H 0.5791 1.2178 0.5486 0.034 Uiso 1 1 calc R . .
C24 C 0.7103(7) 1.1339(4) 0.5427(4) 0.0272(16) Uani 1 1 d . . .
H24 H 0.7016 1.1394 0.4912 0.033 Uiso 1 1 calc R . .
C25 C 0.7951(7) 1.0798(4) 0.5832(4) 0.0253(16) Uani 1 1 d . . .
H25 H 0.8449 1.0492 0.5594 0.030 Uiso 1 1 calc R . .
C26 C 1.0528(7) 0.8334(4) 0.7146(4) 0.0243(15) Uani 1 1 d . . .
C27 C 1.0288(7) 0.7573(5) 0.6830(4) 0.0285(17) Uani 1 1 d . . .
H27 H 0.9680 0.7242 0.6954 0.034 Uiso 1 1 calc R . .
C28 C 1.0934(8) 0.7312(5) 0.6343(5) 0.036(2) Uani 1 1 d . . .
H28 H 1.0766 0.6800 0.6132 0.044 Uiso 1 1 calc R . .
C29 C 1.1823(9) 0.7781(5) 0.6155(4) 0.039(2) Uani 1 1 d . . .
H29 H 1.2258 0.7596 0.5814 0.047 Uiso 1 1 calc R . .
C30 C 1.2078(7) 0.8528(5) 0.6471(4) 0.0317(17) Uani 1 1 d . . .
H30 H 1.2687 0.8858 0.6347 0.038 Uiso 1 1 calc R . .
C31 C 1.1422(7) 0.8787(5) 0.6975(4) 0.0260(16) Uani 1 1 d . . .
H31 H 1.1611 0.9291 0.7201 0.031 Uiso 1 1 calc R . .
C32 C 0.7796(6) 0.8615(4) 0.6331(4) 0.0216(15) Uani 1 1 d . . .
C33 C 0.6949(7) 0.7987(5) 0.6294(4) 0.0287(17) Uani 1 1 d . . .
H33 H 0.6633 0.7880 0.6707 0.034 Uiso 1 1 calc R . .
C34 C 0.6569(8) 0.7527(5) 0.5678(4) 0.0318(18) Uani 1 1 d . . .
H34 H 0.5996 0.7105 0.5664 0.038 Uiso 1 1 calc R . .
C35 C 0.7023(8) 0.7679(5) 0.5076(4) 0.0321(18) Uani 1 1 d . . .
H35 H 0.6758 0.7362 0.4644 0.039 Uiso 1 1 calc R . .
C36 C 0.7860(7) 0.8290(5) 0.5098(4) 0.0295(17) Uani 1 1 d . . .
H36 H 0.8159 0.8393 0.4678 0.035 Uiso 1 1 calc R . .
C37 C 0.8271(7) 0.8755(4) 0.5725(4) 0.0218(15) Uani 1 1 d . . .
H37 H 0.8869 0.9163 0.5741 0.026 Uiso 1 1 calc R . .
C38 C 0.9454(6) 0.9233(5) 0.2246(3) 0.0222(14) Uani 1 1 d . . .
C39 C 0.8830(7) 0.9392(5) 0.1504(4) 0.0291(18) Uani 1 1 d . . .
H39 H 0.8022 0.9632 0.1390 0.035 Uiso 1 1 calc R . .
C40 C 0.9348(7) 0.9212(7) 0.0950(4) 0.050(3) Uani 1 1 d . . .
H40 H 0.8908 0.9344 0.0456 0.060 Uiso 1 1 calc R . .
C41 C 1.0532(7) 0.8833(6) 0.1085(4) 0.041(2) Uani 1 1 d . . .
C42 C 1.1129(9) 0.8669(8) 0.0521(4) 0.059(3) Uani 1 1 d . . .
H42 H 1.0713 0.8807 0.0025 0.070 Uiso 1 1 calc R . .
C43 C 1.2268(9) 0.8324(8) 0.0667(5) 0.063(4) Uani 1 1 d . . .
H43 H 1.2654 0.8235 0.0278 0.076 Uiso 1 1 calc R . .
C44 C 1.2892(8) 0.8092(5) 0.1395(4) 0.036(2) Uani 1 1 d . . .
H44 H 1.3680 0.7828 0.1494 0.044 Uiso 1 1 calc R . .
C45 C 1.2358(7) 0.8251(5) 0.1951(4) 0.0277(17) Uani 1 1 d . . .
H45 H 1.2787 0.8096 0.2440 0.033 Uiso 1 1 calc R . .
C46 C 1.1175(7) 0.8642(5) 0.1826(4) 0.0284(17) Uani 1 1 d . . .
C47 C 1.0597(7) 0.8839(5) 0.2405(4) 0.0228(15) Uani 1 1 d . . .
C48 C 1.1180(7) 0.8619(5) 0.3192(4) 0.0242(15) Uani 1 1 d . . .
H48 H 1.2112 0.8571 0.3277 0.029 Uiso 1 1 calc R . .
C49 C 1.0639(8) 0.7817(5) 0.3351(4) 0.0315(18) Uani 1 1 d . . .
H49A H 1.1118 0.7624 0.3837 0.047 Uiso 1 1 calc R . .
H49B H 1.0701 0.7435 0.2970 0.047 Uiso 1 1 calc R . .
H49C H 0.9754 0.7884 0.3347 0.047 Uiso 1 1 calc R . .
C50 C 1.1242(7) 0.9026(5) 0.4455(3) 0.0252(16) Uani 1 1 d . . .
H50A H 1.0665 0.8614 0.4531 0.038 Uiso 1 1 calc R . .
H50B H 1.1177 0.9488 0.4758 0.038 Uiso 1 1 calc R . .
H50C H 1.2107 0.8825 0.4600 0.038 Uiso 1 1 calc R . .
C51 C 1.1666(7) 0.9963(4) 0.3593(4) 0.0273(16) Uani 1 1 d . . .
H51A H 1.2562 0.9832 0.3769 0.041 Uiso 1 1 calc R . .
H51B H 1.1469 1.0394 0.3892 0.041 Uiso 1 1 calc R . .
H51C H 1.1470 1.0128 0.3074 0.041 Uiso 1 1 calc R . .
C52 C 0.6051(7) 1.0296(4) 0.3222(4) 0.0205(15) Uani 1 1 d . . .
H52 H 0.6613 1.0717 0.3507 0.025 Uiso 1 1 calc R . .
C53 C 0.5838(6) 0.9723(4) 0.3795(3) 0.0193(14) Uani 1 1 d . . .
H53A H 0.6654 0.9636 0.4165 0.023 Uiso 1 1 calc R . .
H53B H 0.5268 0.9977 0.4054 0.023 Uiso 1 1 calc R . .
C54 C 0.5299(7) 0.8934(5) 0.3519(4) 0.0239(15) Uani 1 1 d . . .
C55 C 0.5902(7) 0.8493(4) 0.2994(4) 0.0236(15) Uani 1 1 d . . .
H55A H 0.5430 0.7996 0.2840 0.028 Uiso 1 1 calc R . .
H55B H 0.6773 0.8347 0.3267 0.028 Uiso 1 1 calc R . .
C56 C 0.5948(6) 0.8964(4) 0.2287(3) 0.0200(14) Uani 1 1 d . . .
H56 H 0.5078 0.9155 0.2043 0.024 Uiso 1 1 calc R . .
C57 C 0.6362(7) 0.8424(4) 0.1740(4) 0.0202(14) Uani 1 1 d . . .
C58 C 0.7304(7) 0.7854(5) 0.1982(4) 0.0279(17) Uani 1 1 d . . .
H58 H 0.7714 0.7809 0.2495 0.033 Uiso 1 1 calc R . .
C59 C 0.7644(8) 0.7356(5) 0.1485(5) 0.037(2) Uani 1 1 d . . .
H59 H 0.8277 0.6968 0.1657 0.044 Uiso 1 1 calc R . .
C60 C 0.7065(8) 0.7423(5) 0.0739(5) 0.0325(18) Uani 1 1 d . . .
H60 H 0.7316 0.7093 0.0395 0.039 Uiso 1 1 calc R . .
C61 C 0.6132(8) 0.7964(5) 0.0499(4) 0.0328(19) Uani 1 1 d . . .
H61 H 0.5708 0.7989 -0.0012 0.039 Uiso 1 1 calc R . .
C62 C 0.5782(7) 0.8484(5) 0.0991(4) 0.0267(16) Uani 1 1 d . . .
H62 H 0.5154 0.8874 0.0812 0.032 Uiso 1 1 calc R . .
C63 C 0.4871(6) 1.0725(4) 0.2781(4) 0.0200(14) Uani 1 1 d . . .
C64 C 0.3776(7) 1.0337(5) 0.2477(4) 0.0305(18) Uani 1 1 d . . .
H64 H 0.3731 0.9785 0.2560 0.037 Uiso 1 1 calc R . .
C65 C 0.2719(8) 1.0725(5) 0.2046(4) 0.0335(19) Uani 1 1 d . . .
H65 H 0.1962 1.0441 0.1842 0.040 Uiso 1 1 calc R . .
C66 C 0.2782(8) 1.1530(6) 0.1917(5) 0.041(2) Uani 1 1 d . . .
H66 H 0.2073 1.1803 0.1620 0.049 Uiso 1 1 calc R . .
C67 C 0.3897(8) 1.1927(5) 0.2229(5) 0.0357(19) Uani 1 1 d . . .
H67 H 0.3950 1.2478 0.2146 0.043 Uiso 1 1 calc R . .
C68 C 0.4930(8) 1.1531(4) 0.2659(4) 0.0295(17) Uani 1 1 d . . .
H68 H 0.5685 1.1812 0.2872 0.035 Uiso 1 1 calc R . .
C69 C 0.6688(7) 1.0562(5) 0.1871(4) 0.0228(15) Uani 1 1 d . . .
C70 C 0.5648(7) 1.0585(4) 0.1259(4) 0.0238(15) Uani 1 1 d . . .
H70 H 0.5049 1.0168 0.1177 0.029 Uiso 1 1 calc R . .
C71 C 0.5482(8) 1.1212(5) 0.0768(4) 0.0352(19) Uani 1 1 d . . .
H71 H 0.4777 1.1219 0.0346 0.042 Uiso 1 1 calc R . .
C72 C 0.6340(9) 1.1829(5) 0.0889(5) 0.042(2) Uani 1 1 d . . .
H72 H 0.6217 1.2261 0.0554 0.051 Uiso 1 1 calc R . .
C73 C 0.7374(9) 1.1814(6) 0.1499(5) 0.048(3) Uani 1 1 d . . .
H73 H 0.7954 1.2242 0.1593 0.058 Uiso 1 1 calc R . .
C74 C 0.7556(8) 1.1173(5) 0.1968(5) 0.0346(19) Uani 1 1 d . . .
H74 H 0.8294 1.1148 0.2369 0.042 Uiso 1 1 calc R . .
C75 C 0.8545(13) 0.1216(10) 0.0047(8) 0.050(3) Uani 0.648(10) 1 d PDU A 1
H75A H 0.8187 0.0783 0.0282 0.060 Uiso 0.648(10) 1 calc PR A 1
H75B H 0.7877 0.1614 -0.0140 0.060 Uiso 0.648(10) 1 calc PR A 1
C76 C 0.9611(16) 0.1580(13) 0.0590(8) 0.057(4) Uani 0.648(10) 1 d PDU A 1
H76A H 0.9893 0.1247 0.1037 0.068 Uiso 0.648(10) 1 calc PR A 1
H76B H 0.9390 0.2112 0.0735 0.068 Uiso 0.648(10) 1 calc PR A 1
C77 C 1.0619(14) 0.1627(12) 0.0172(8) 0.061(4) Uani 0.648(10) 1 d PDU A 1
H77A H 1.0999 0.2161 0.0214 0.073 Uiso 0.648(10) 1 calc PR A 1
H77B H 1.1292 0.1234 0.0362 0.073 Uiso 0.648(10) 1 calc PR A 1
C78 C 0.9937(17) 0.1453(13) -0.0593(10) 0.063(4) Uani 0.648(10) 1 d PDU A 1
H78A H 0.9564 0.1941 -0.0853 0.075 Uiso 0.648(10) 1 calc PR A 1
H78B H 1.0508 0.1218 -0.0863 0.075 Uiso 0.648(10) 1 calc PR A 1
O3 O 0.8991(10) 0.0914(7) -0.0549(6) 0.062(3) Uani 0.648(10) 1 d PDU A 1
C75A C 1.031(3) 0.0696(17) 0.0000(17) 0.070(5) Uani 0.352(10) 1 d PDU A 2
H75C H 1.1173 0.0574 0.0298 0.084 Uiso 0.352(10) 1 calc PR A 2
H75D H 0.9907 0.0196 -0.0216 0.084 Uiso 0.352(10) 1 calc PR A 2
C76A C 0.959(3) 0.1040(18) 0.0473(15) 0.064(6) Uani 0.352(10) 1 d PDU A 2
H76C H 1.0112 0.1066 0.0992 0.076 Uiso 0.352(10) 1 calc PR A 2
H76D H 0.8831 0.0723 0.0453 0.076 Uiso 0.352(10) 1 calc PR A 2
C77A C 0.924(3) 0.1868(16) 0.0166(16) 0.062(5) Uani 0.352(10) 1 d PDU A 2
H77C H 0.8322 0.1958 0.0066 0.074 Uiso 0.352(10) 1 calc PR A 2
H77D H 0.9691 0.2276 0.0514 0.074 Uiso 0.352(10) 1 calc PR A 2
C78A C 0.963(3) 0.1878(17) -0.0514(16) 0.068(6) Uani 0.352(10) 1 d PDU A 2
H78C H 0.8873 0.1887 -0.0942 0.082 Uiso 0.352(10) 1 calc PR A 2
H78D H 1.0118 0.2364 -0.0532 0.082 Uiso 0.352(10) 1 calc PR A 2
O3A O 1.036(3) 0.1217(15) -0.0566(15) 0.077(5) Uani 0.352(10) 1 d PDU A 2
Cl2 Cl 0.89080(17) 1.01978(11) 0.43014(9) 0.0256(4) Uani 1 1 d . . .
Cl1 Cl 0.80713(18) 0.84860(12) 0.88687(9) 0.0297(4) Uani 1 1 d . . .
N2 N 1.0904(5) 0.9257(4) 0.3660(3) 0.0197(11) Uani 1 1 d . . .
N1 N 0.5534(5) 0.9535(4) 0.8482(3) 0.0254(12) Uani 1 1 d . . .
O2 O 0.4461(5) 0.8629(3) 0.3723(3) 0.0298(12) Uani 1 1 d . . .
O1 O 1.1825(5) 1.0227(4) 0.8518(3) 0.0331(13) Uani 1 1 d . . .
P2 P 0.69541(16) 0.98379(10) 0.26058(9) 0.0184(4) Uani 1 1 d . . .
P1 P 0.83032(16) 0.91500(11) 0.71931(9) 0.0209(4) Uani 1 1 d . . .

loop_
_atom_site_aniso_label
_atom_site_aniso_U_11
_atom_site_aniso_U_22
_atom_site_aniso_U_33
_atom_site_aniso_U_23
_atom_site_aniso_U_13
_atom_site_aniso_U_12
Pd1 0.0184(3) 0.0278(3) 0.0195(2) 0.0008(2) 0.0054(2) -0.0005(2)
Pd2 0.0152(2) 0.0211(3) 0.0185(2) 0.0002(2) 0.00510(18) 0.0014(2)
C1 0.022(3) 0.023(4) 0.022(3) -0.003(3) 0.005(3) -0.002(3)
C2 0.020(3) 0.025(4) 0.024(3) -0.003(3) 0.007(3) -0.003(3)
C3 0.017(3) 0.026(4) 0.026(3) 0.000(3) 0.009(3) 0.004(3)
C4 0.021(4) 0.018(3) 0.024(3) -0.002(3) 0.006(3) -0.001(3)
C5 0.024(4) 0.022(4) 0.027(4) 0.000(3) -0.002(3) 0.001(3)
C6 0.025(4) 0.025(4) 0.035(4) 0.002(3) 0.003(3) 0.002(3)
C7 0.023(4) 0.023(4) 0.053(5) 0.004(4) 0.019(4) 0.006(3)
C8 0.030(4) 0.030(4) 0.032(4) -0.001(3) 0.012(3) 0.000(3)
C9 0.017(3) 0.015(3) 0.032(4) -0.004(3) 0.007(3) -0.003(3)
C10 0.026(4) 0.021(4) 0.026(4) 0.000(3) 0.010(3) -0.009(3)
C11 0.026(4) 0.034(4) 0.022(3) 0.001(3) 0.014(3) 0.000(3)
C12 0.026(4) 0.042(5) 0.036(4) -0.003(4) 0.015(4) 0.004(4)
C13 0.045(5) 0.044(5) 0.028(4) 0.008(4) 0.015(3) 0.002(4)
C14 0.026(4) 0.040(5) 0.033(4) 0.005(4) 0.016(3) -0.003(4)
C15 0.021(4) 0.025(4) 0.022(3) 0.002(3) 0.002(3) 0.002(3)
C16 0.017(3) 0.031(4) 0.026(3) 0.001(3) 0.000(3) -0.003(3)
C17 0.026(4) 0.038(4) 0.021(3) -0.003(3) 0.006(3) 0.005(3)
C18 0.015(4) 0.024(4) 0.035(4) -0.003(3) 0.010(3) -0.002(3)
C19 0.025(4) 0.022(4) 0.021(3) 0.001(3) 0.014(3) 0.001(3)
C20 0.022(4) 0.015(3) 0.037(4) -0.003(3) 0.015(3) 0.003(3)
C21 0.023(4) 0.026(4) 0.029(4) -0.003(3) 0.011(3) -0.001(3)
C22 0.024(4) 0.020(4) 0.035(4) -0.003(3) 0.009(3) 0.007(3)
C23 0.013(3) 0.030(4) 0.040(4) 0.000(3) 0.003(3) 0.004(3)
C24 0.029(4) 0.023(4) 0.027(4) 0.001(3) 0.002(3) -0.004(3)
C25 0.019(4) 0.017(4) 0.041(4) -0.007(3) 0.012(3) 0.000(3)
C26 0.021(4) 0.026(4) 0.025(4) 0.004(3) 0.004(3) 0.011(3)
C27 0.028(4) 0.025(4) 0.030(4) 0.006(3) 0.002(3) 0.004(3)
C28 0.033(5) 0.026(4) 0.048(5) 0.001(4) 0.007(4) 0.016(4)
C29 0.046(5) 0.040(5) 0.031(4) -0.007(4) 0.008(4) 0.015(4)
C30 0.023(4) 0.037(5) 0.039(4) 0.000(4) 0.015(3) 0.003(3)
C31 0.025(4) 0.027(4) 0.027(4) -0.006(3) 0.009(3) 0.001(3)
C32 0.014(3) 0.021(4) 0.028(4) 0.000(3) 0.003(3) -0.002(3)
C33 0.021(4) 0.031(4) 0.032(4) 0.002(3) 0.003(3) -0.005(3)
C34 0.032(5) 0.023(4) 0.035(4) -0.008(3) -0.001(4) -0.011(3)
C35 0.031(4) 0.029(4) 0.029(4) -0.009(3) -0.005(3) 0.004(3)
C36 0.027(4) 0.032(4) 0.027(4) -0.008(3) 0.003(3) -0.002(3)
C37 0.025(4) 0.018(3) 0.022(3) 0.001(3) 0.006(3) 0.010(3)
C38 0.012(3) 0.038(4) 0.018(3) -0.005(3) 0.007(2) 0.000(3)
C39 0.021(3) 0.042(5) 0.026(3) 0.000(3) 0.010(3) 0.012(3)
C40 0.020(4) 0.111(9) 0.019(3) 0.001(5) 0.006(3) 0.030(5)
C41 0.017(4) 0.081(7) 0.027(4) 0.003(4) 0.007(3) 0.015(4)
C42 0.037(5) 0.121(10) 0.022(4) -0.006(5) 0.013(4) 0.029(6)
C43 0.038(6) 0.123(11) 0.031(5) -0.002(6) 0.015(4) 0.030(6)
C44 0.024(4) 0.045(5) 0.042(5) -0.008(4) 0.010(4) 0.009(4)
C45 0.020(4) 0.037(5) 0.026(4) -0.011(3) 0.005(3) 0.007(3)
C46 0.015(4) 0.038(5) 0.032(4) -0.006(3) 0.007(3) 0.009(3)
C47 0.019(3) 0.030(4) 0.019(3) -0.003(3) 0.004(3) -0.001(3)
C48 0.018(4) 0.033(4) 0.022(3) 0.000(3) 0.006(3) -0.002(3)
C49 0.029(4) 0.033(4) 0.031(4) 0.000(3) 0.006(3) -0.003(3)
C50 0.019(3) 0.035(4) 0.020(3) 0.002(3) 0.003(3) -0.001(3)
C51 0.027(4) 0.026(4) 0.027(4) 0.000(3) 0.006(3) -0.010(3)
C52 0.023(4) 0.014(3) 0.027(4) -0.004(3) 0.011(3) -0.003(3)
C53 0.017(3) 0.022(4) 0.021(3) -0.001(3) 0.009(3) -0.003(3)
C54 0.016(3) 0.034(4) 0.022(3) 0.009(3) 0.005(3) 0.002(3)
C55 0.024(4) 0.017(4) 0.031(4) -0.002(3) 0.010(3) 0.000(3)
C56 0.015(3) 0.024(4) 0.021(3) 0.000(3) 0.005(3) 0.002(3)
C57 0.019(4) 0.016(3) 0.023(3) -0.001(3) 0.003(3) 0.004(3)
C58 0.021(4) 0.034(4) 0.030(4) -0.001(3) 0.010(3) 0.004(3)
C59 0.028(5) 0.034(5) 0.050(5) -0.002(4) 0.015(4) 0.010(4)
C60 0.041(5) 0.022(4) 0.041(4) -0.007(3) 0.022(4) 0.000(4)
C61 0.036(5) 0.036(5) 0.026(4) -0.007(3) 0.006(4) -0.011(4)
C62 0.026(4) 0.025(4) 0.030(4) 0.002(3) 0.010(3) -0.002(3)
C63 0.018(3) 0.023(4) 0.022(3) 0.003(3) 0.012(3) 0.007(3)
C64 0.029(4) 0.037(5) 0.029(4) 0.008(3) 0.014(3) 0.007(4)
C65 0.023(4) 0.044(5) 0.035(4) 0.010(4) 0.010(3) 0.010(4)
C66 0.031(5) 0.050(6) 0.047(5) 0.021(4) 0.021(4) 0.020(4)
C67 0.034(4) 0.026(4) 0.053(5) 0.010(4) 0.021(4) 0.008(3)
C68 0.030(4) 0.024(4) 0.040(4) 0.000(3) 0.019(4) 0.012(3)
C69 0.016(3) 0.034(4) 0.019(3) 0.004(3) 0.006(3) 0.009(3)
C70 0.022(4) 0.025(4) 0.027(4) 0.001(3) 0.009(3) 0.007(3)
C71 0.029(4) 0.046(5) 0.029(4) 0.004(4) 0.005(3) 0.011(4)
C72 0.045(6) 0.038(5) 0.045(5) 0.020(4) 0.013(4) 0.005(4)
C73 0.044(6) 0.062(7) 0.038(5) 0.021(5) 0.009(4) -0.015(5)
C74 0.026(4) 0.037(5) 0.036(4) 0.009(4) 0.000(4) -0.008(4)
C75 0.043(7) 0.053(8) 0.051(7) -0.011(6) 0.008(6) -0.012(6)
C76 0.048(7) 0.071(9) 0.051(7) -0.001(7) 0.015(6) -0.014(7)
C77 0.054(7) 0.074(8) 0.058(7) -0.006(7) 0.020(6) -0.010(7)
C78 0.049(9) 0.077(10) 0.066(7) -0.008(8) 0.021(7) 0.000(8)
O3 0.044(6) 0.060(6) 0.079(6) -0.038(5) 0.012(5) -0.014(5)
C75A 0.064(9) 0.071(10) 0.071(9) 0.003(9) 0.011(9) 0.001(9)
C76A 0.056(10) 0.060(11) 0.068(10) -0.001(10) 0.006(9) -0.012(10)
C77A 0.055(9) 0.067(10) 0.061(9) 0.000(9) 0.012(9) -0.008(9)
C78A 0.058(11) 0.073(11) 0.075(10) 0.002(10) 0.021(9) 0.002(10)
O3A 0.070(10) 0.082(10) 0.082(8) -0.010(8) 0.023(8) 0.005(9)
Cl2 0.0238(9) 0.0322(10) 0.0220(8) -0.0034(7) 0.0081(7) -0.0005(7)
Cl1 0.0263(9) 0.0379(11) 0.0239(9) 0.0057(8) 0.0048(7) -0.0029(8)
N2 0.015(3) 0.024(3) 0.019(2) 0.003(3) 0.002(2) -0.003(3)
N1 0.024(3) 0.031(3) 0.022(3) 0.000(3) 0.007(2) -0.002(3)
O2 0.020(3) 0.033(3) 0.038(3) 0.009(2) 0.011(2) 0.001(2)
O1 0.025(3) 0.043(3) 0.030(3) -0.004(3) 0.005(2) -0.003(3)
P2 0.0162(8) 0.0186(9) 0.0213(8) 0.0009(7) 0.0067(7) 0.0030(7)
P1 0.0175(9) 0.0239(11) 0.0212(8) 0.0004(7) 0.0051(7) 0.0002(7)

loop_
_atom_type_symbol
_atom_type_description
_atom_type_scat_dispersion_real
_atom_type_scat_dispersion_imag
_atom_type_scat_source
C C 0.0033 0.0016 'International Tables Vol C Tables 4.2.6.8 and 6.1.1.4'
H H 0.0000 0.0000 'International Tables Vol C Tables 4.2.6.8 and 6.1.1.4'
N N 0.0061 0.0033 'International Tables Vol C Tables 4.2.6.8 and 6.1.1.4'
O O 0.0106 0.0060 'International Tables Vol C Tables 4.2.6.8 and 6.1.1.4'
P P 0.1023 0.0942 'International Tables Vol C Tables 4.2.6.8 and 6.1.1.4'
Cl Cl 0.1484 0.1585 'International Tables Vol C Tables 4.2.6.8 and 6.1.1.4'
Pd Pd -0.9988 1.0072 'International Tables Vol C Tables 4.2.6.8 and 6.1.1.4'

loop_
_geom_angle_atom_site_label_1
_geom_angle_atom_site_label_2
_geom_angle_atom_site_label_3
_geom_angle
C1 Pd1 N1 81.0(2)
C1 Pd1 P1 96.1(2)
N1 Pd1 P1 173.47(19)
C1 Pd1 Cl1 167.3(2)
N1 Pd1 Cl1 90.12(16)
P1 Pd1 Cl1 93.68(7)
C38 Pd2 N2 81.1(2)
C38 Pd2 P2 95.88(18)
N2 Pd2 P2 175.39(18)
C38 Pd2 Cl2 165.6(2)
N2 Pd2 Cl2 89.85(15)
P2 Pd2 Cl2 93.78(6)
C10 C1 C2 117.7(6)
C10 C1 Pd1 114.2(5)
C2 C1 Pd1 127.6(5)
C3 C2 C1 121.2(6)
C3 C2 H2 119.4
C1 C2 H2 119.4
C2 C3 C4 121.8(6)
C2 C3 H3 119.1
C4 C3 H3 119.1
C5 C4 C9 119.6(7)
C5 C4 C3 122.8(6)
C9 C4 C3 117.5(6)
C4 C5 C6 122.9(7)
C4 C5 H5 118.5
C6 C5 H5 118.5
C5 C6 C7 117.7(7)
C5 C6 H6 121.1
C7 C6 H6 121.1
C8 C7 C6 121.4(7)
C8 C7 H7 119.3
C6 C7 H7 119.3
C7 C8 C9 121.5(7)
C7 C8 H8 119.3
C9 C8 H8 119.3
C10 C9 C4 119.5(6)
C10 C9 C8 123.7(7)
C4 C9 C8 116.8(7)
C1 C10 C9 122.2(6)
C1 C10 C11 117.4(7)
C9 C10 C11 120.2(6)
N1 C11 C10 107.0(6)
N1 C11 C12 113.3(6)
C10 C11 C12 110.8(6)
N1 C11 H11 108.5
C10 C11 H11 108.5
C12 C11 H11 108.5
C11 C12 H12A 109.5
C11 C12 H12B 109.5
H12A C12 H12B 109.5
C11 C12 H12C 109.5
H12A C12 H12C 109.5
H12B C12 H12C 109.5
N1 C13 H13A 109.5
N1 C13 H13B 109.5
H13A C13 H13B 109.5
N1 C13 H13C 109.5
H13A C13 H13C 109.5
H13B C13 H13C 109.5
N1 C14 H14A 109.5
N1 C14 H14B 109.5
H14A C14 H14B 109.5
N1 C14 H14C 109.5
H14A C14 H14C 109.5
H14B C14 H14C 109.5
C26 C15 C16 112.8(6)
C26 C15 P1 112.7(5)
C16 C15 P1 111.2(5)
C26 C15 H15 106.5
C16 C15 H15 106.5
P1 C15 H15 106.5
C17 C16 C15 117.5(6)
C17 C16 H16A 107.9
C15 C16 H16A 107.9
C17 C16 H16B 107.9
C15 C16 H16B 107.9
H16A C16 H16B 107.2
O1 C17 C18 121.3(8)
O1 C17 C16 120.7(7)
C18 C17 C16 117.9(7)
C17 C18 C19 116.2(6)
C17 C18 H18A 108.2
C19 C18 H18A 108.2
C17 C18 H18B 108.2
C19 C18 H18B 108.2
H18A C18 H18B 107.4
C20 C19 C18 111.9(6)
C20 C19 P1 114.5(5)
C18 C19 P1 106.4(5)
C20 C19 H19 107.9
C18 C19 H19 107.9
P1 C19 H19 107.9
C25 C20 C21 118.3(7)
C25 C20 C19 120.4(6)
C21 C20 C19 121.3(6)
C22 C21 C20 120.7(7)
C22 C21 H21 119.6
C20 C21 H21 119.6
C23 C22 C21 120.8(7)
C23 C22 H22 119.6
C21 C22 H22 119.6
C22 C23 C24 118.7(7)
C22 C23 H23 120.7
C24 C23 H23 120.7
C25 C24 C23 120.8(7)
C25 C24 H24 119.6
C23 C24 H24 119.6
C24 C25 C20 120.6(7)
C24 C25 H25 119.7
C20 C25 H25 119.7
C31 C26 C27 118.9(7)
C31 C26 C15 123.3(7)
C27 C26 C15 117.8(7)
C28 C27 C26 120.1(8)
C28 C27 H27 120.0
C26 C27 H27 120.0
C27 C28 C29 121.0(8)
C27 C28 H28 119.5
C29 C28 H28 119.5
C28 C29 C30 119.4(8)
C28 C29 H29 120.3
C30 C29 H29 120.3
C29 C30 C31 119.2(8)
C29 C30 H30 120.4
C31 C30 H30 120.4
C26 C31 C30 121.4(7)
C26 C31 H31 119.3
C30 C31 H31 119.3
C37 C32 C33 118.5(7)
C37 C32 P1 123.5(5)
C33 C32 P1 117.8(5)
C34 C33 C32 121.6(7)
C34 C33 H33 119.2
C32 C33 H33 119.2
C33 C34 C35 119.5(7)
C33 C34 H34 120.2
C35 C34 H34 120.2
C34 C35 C36 120.2(7)
C34 C35 H35 119.9
C36 C35 H35 119.9
C35 C36 C37 121.0(7)
C35 C36 H36 119.5
C37 C36 H36 119.5
C36 C37 C32 119.1(7)
C36 C37 H37 120.4
C32 C37 H37 120.4
C47 C38 C39 118.8(6)
C47 C38 Pd2 112.4(4)
C39 C38 Pd2 128.5(5)
C40 C39 C38 121.7(7)
C40 C39 H39 119.2
C38 C39 H39 119.2
C39 C40 C41 121.7(7)
C39 C40 H40 119.2
C41 C40 H40 119.2
C40 C41 C42 123.1(7)
C40 C41 C46 118.3(7)
C42 C41 C46 118.5(7)
C43 C42 C41 121.9(8)
C43 C42 H42 119.0
C41 C42 H42 119.0
C42 C43 C44 120.3(8)
C42 C43 H43 119.8
C44 C43 H43 119.8
C45 C44 C43 119.4(8)
C45 C44 H44 120.3
C43 C44 H44 120.3
C44 C45 C46 122.2(7)
C44 C45 H45 118.9
C46 C45 H45 118.9
C41 C46 C45 117.5(6)
C41 C46 C47 118.8(6)
C45 C46 C47 123.7(7)
C38 C47 C46 120.6(6)
C38 C47 C48 117.4(6)
C46 C47 C48 121.9(6)
N2 C48 C47 107.7(6)
N2 C48 C49 112.1(6)
C47 C48 C49 108.9(6)
N2 C48 H48 109.4
C47 C48 H48 109.4
C49 C48 H48 109.4
C48 C49 H49A 109.5
C48 C49 H49B 109.5
H49A C49 H49B 109.5
C48 C49 H49C 109.5
H49A C49 H49C 109.5
H49B C49 H49C 109.5
N2 C50 H50A 109.5
N2 C50 H50B 109.5
H50A C50 H50B 109.5
N2 C50 H50C 109.5
H50A C50 H50C 109.5
H50B C50 H50C 109.5
N2 C51 H51A 109.5
N2 C51 H51B 109.5
H51A C51 H51B 109.5
N2 C51 H51C 109.5
H51A C51 H51C 109.5
H51B C51 H51C 109.5
C53 C52 C63 114.7(6)
C53 C52 P2 112.4(5)
C63 C52 P2 112.2(5)
C53 C52 H52 105.5
C63 C52 H52 105.5
P2 C52 H52 105.5
C54 C53 C52 116.7(5)
C54 C53 H53A 108.1
C52 C53 H53A 108.1
C54 C53 H53B 108.1
C52 C53 H53B 108.1
H53A C53 H53B 107.3
O2 C54 C53 122.6(7)
O2 C54 C55 120.0(7)
C53 C54 C55 117.3(6)
C54 C55 C56 114.8(6)
C54 C55 H55A 108.6
C56 C55 H55A 108.6
C54 C55 H55B 108.6
C56 C55 H55B 108.6
H55A C55 H55B 107.6
C57 C56 C55 110.4(6)
C57 C56 P2 115.7(5)
C55 C56 P2 106.6(4)
C57 C56 H56 108.0
C55 C56 H56 108.0
P2 C56 H56 108.0
C62 C57 C58 118.8(7)
C62 C57 C56 119.8(6)
C58 C57 C56 121.4(6)
C59 C58 C57 120.8(7)
C59 C58 H58 119.6
C57 C58 H58 119.6
C60 C59 C58 120.0(8)
C60 C59 H59 120.0
C58 C59 H59 120.0
C61 C60 C59 119.6(7)
C61 C60 H60 120.2
C59 C60 H60 120.2
C60 C61 C62 121.4(7)
C60 C61 H61 119.3
C62 C61 H61 119.3
C57 C62 C61 119.2(7)
C57 C62 H62 120.4
C61 C62 H62 120.4
C64 C63 C68 118.8(7)
C64 C63 C52 122.1(7)
C68 C63 C52 119.1(7)
C63 C64 C65 121.9(8)
C63 C64 H64 119.1
C65 C64 H64 119.1
C66 C65 C64 119.4(9)
C66 C65 H65 120.3
C64 C65 H65 120.3
C67 C66 C65 118.8(8)
C67 C66 H66 120.6
C65 C66 H66 120.6
C68 C67 C66 120.8(8)
C68 C67 H67 119.6
C66 C67 H67 119.6
C67 C68 C63 120.4(8)
C67 C68 H68 119.8
C63 C68 H68 119.8
C74 C69 C70 118.4(7)
C74 C69 P2 116.0(6)
C70 C69 P2 125.4(6)
C71 C70 C69 120.3(7)
C71 C70 H70 119.8
C69 C70 H70 119.8
C70 C71 C72 120.3(8)
C70 C71 H71 119.8
C72 C71 H71 119.8
C73 C72 C71 119.8(8)
C73 C72 H72 120.1
C71 C72 H72 120.1
C74 C73 C72 119.3(9)
C74 C73 H73 120.3
C72 C73 H73 120.3
C73 C74 C69 121.7(8)
C73 C74 H74 119.1
C69 C74 H74 119.1
O3 C75 C76 108.2(11)
O3 C75 H75A 110.1
C76 C75 H75A 110.1
O3 C75 H75B 110.1
C76 C75 H75B 110.1
H75A C75 H75B 108.4
C75 C76 C77 103.0(10)
C75 C76 H76A 111.2
C77 C76 H76A 111.2
C75 C76 H76B 111.2
C77 C76 H76B 111.2
H76A C76 H76B 109.1
C78 C77 C76 103.9(11)
C78 C77 H77A 111.0
C76 C77 H77A 111.0
C78 C77 H77B 111.0
C76 C77 H77B 111.0
H77A C77 H77B 109.0
O3 C78 C77 105.6(13)
O3 C78 H78A 110.6
C77 C78 H78A 110.6
O3 C78 H78B 110.6
C77 C78 H78B 110.6
H78A C78 H78B 108.8
C78 O3 C75 103.3(12)
O3A C75A C76A 110.6(17)
O3A C75A H75C 109.5
C76A C75A H75C 109.5
O3A C75A H75D 109.5
C76A C75A H75D 109.5
H75C C75A H75D 108.1
C75A C76A C77A 105.2(13)
C75A C76A H76C 110.7
C77A C76A H76C 110.7
C75A C76A H76D 110.7
C77A C76A H76D 110.7
H76C C76A H76D 108.8
C78A C77A C76A 103.8(13)
C78A C77A H77C 111.0
C76A C77A H77C 111.0
C78A C77A H77D 111.0
C76A C77A H77D 111.0
H77C C77A H77D 109.0
O3A C78A C77A 111.3(17)
O3A C78A H78C 109.4
C77A C78A H78C 109.4
O3A C78A H78D 109.4
C77A C78A H78D 109.4
H78C C78A H78D 108.0
C75A O3A C78A 108.1(19)
C48 N2 C51 109.0(5)
C48 N2 C50 111.6(6)
C51 N2 C50 107.5(5)
C48 N2 Pd2 105.8(4)
C51 N2 Pd2 105.7(4)
C50 N2 Pd2 116.9(4)
C13 N1 C14 108.3(6)
C13 N1 C11 110.0(6)
C14 N1 C11 108.6(5)
C13 N1 Pd1 115.7(4)
C14 N1 Pd1 107.1(4)
C11 N1 Pd1 106.8(4)
C69 P2 C56 109.5(3)
C69 P2 C52 100.7(3)
C56 P2 C52 99.1(3)
C69 P2 Pd2 115.1(2)
C56 P2 Pd2 115.9(2)
C52 P2 Pd2 114.5(2)
C32 P1 C19 109.1(3)
C32 P1 C15 101.5(3)
C19 P1 C15 99.3(3)
C32 P1 Pd1 116.5(2)
C19 P1 Pd1 113.7(2)
C15 P1 Pd1 114.8(2)

loop_
_geom_bond_atom_site_label_1
_geom_bond_atom_site_label_2
_geom_bond_distance
Pd1 C1 2.024(7)
Pd1 N1 2.154(5)
Pd1 P1 2.2766(18)
Pd1 Cl1 2.4010(19)
Pd2 C38 2.024(6)
Pd2 N2 2.139(5)
Pd2 P2 2.2513(18)
Pd2 Cl2 2.3869(17)
C1 C10 1.383(10)
C1 C2 1.435(9)
C2 C3 1.359(10)
C2 H2 0.9500
C3 C4 1.432(9)
C3 H3 0.9500
C4 C5 1.384(10)
C4 C9 1.422(10)
C5 C6 1.385(11)
C5 H5 0.9500
C6 C7 1.389(11)
C6 H6 0.9500
C7 C8 1.372(11)
C7 H7 0.9500
C8 C9 1.425(10)
C8 H8 0.9500
C9 C10 1.419(10)
C10 C11 1.516(9)
C11 N1 1.510(10)
C11 C12 1.516(12)
C11 H11 1.0000
C12 H12A 0.9800
C12 H12B 0.9800
C12 H12C 0.9800
C13 N1 1.488(9)
C13 H13A 0.9800
C13 H13B 0.9800
C13 H13C 0.9800
C14 N1 1.494(10)
C14 H14A 0.9800
C14 H14B 0.9800
C14 H14C 0.9800
C15 C26 1.519(10)
C15 C16 1.545(10)
C15 P1 1.882(7)
C15 H15 1.0000
C16 C17 1.506(11)
C16 H16A 0.9900
C16 H16B 0.9900
C17 O1 1.221(9)
C17 C18 1.506(11)
C18 C19 1.533(10)
C18 H18A 0.9900
C18 H18B 0.9900
C19 C20 1.528(10)
C19 P1 1.847(7)
C19 H19 1.0000
C20 C25 1.389(11)
C20 C21 1.396(10)
C21 C22 1.387(10)
C21 H21 0.9500
C22 C23 1.373(10)
C22 H22 0.9500
C23 C24 1.396(11)
C23 H23 0.9500
C24 C25 1.381(11)
C24 H24 0.9500
C25 H25 0.9500
C26 C31 1.353(11)
C26 C27 1.413(11)
C27 C28 1.374(11)
C27 H27 0.9500
C28 C29 1.379(13)
C28 H28 0.9500
C29 C30 1.392(12)
C29 H29 0.9500
C30 C31 1.407(10)
C30 H30 0.9500
C31 H31 0.9500
C32 C37 1.394(10)
C32 C33 1.405(10)
C32 P1 1.807(7)
C33 C34 1.363(10)
C33 H33 0.9500
C34 C35 1.376(11)
C34 H34 0.9500
C35 C36 1.379(11)
C35 H35 0.9500
C36 C37 1.387(10)
C36 H36 0.9500
C37 H37 0.9500
C38 C47 1.386(10)
C38 C39 1.404(9)
C39 C40 1.350(9)
C39 H39 0.9500
C40 C41 1.415(11)
C40 H40 0.9500
C41 C42 1.416(11)
C41 C46 1.420(10)
C42 C43 1.346(13)
C42 H42 0.9500
C43 C44 1.411(12)
C43 H43 0.9500
C44 C45 1.355(10)
C44 H44 0.9500
C45 C46 1.425(10)
C45 H45 0.9500
C46 C47 1.439(9)
C47 C48 1.491(9)
C48 N2 1.475(9)
C48 C49 1.544(11)
C48 H48 1.0000
C49 H49A 0.9800
C49 H49B 0.9800
C49 H49C 0.9800
C50 N2 1.491(8)
C50 H50A 0.9800
C50 H50B 0.9800
C50 H50C 0.9800
C51 N2 1.485(9)
C51 H51A 0.9800
C51 H51B 0.9800
C51 H51C 0.9800
C52 C53 1.512(9)
C52 C63 1.525(10)
C52 P2 1.884(7)
C52 H52 1.0000
C53 C54 1.498(10)
C53 H53A 0.9900
C53 H53B 0.9900
C54 O2 1.207(8)
C54 C55 1.523(10)
C55 C56 1.561(9)
C55 H55A 0.9900
C55 H55B 0.9900
C56 C57 1.532(9)
C56 P2 1.850(7)
C56 H56 1.0000
C57 C62 1.384(10)
C57 C58 1.401(10)
C58 C59 1.382(11)
C58 H58 0.9500
C59 C60 1.379(12)
C59 H59 0.9500
C60 C61 1.361(12)
C60 H60 0.9500
C61 C62 1.402(11)
C61 H61 0.9500
C62 H62 0.9500
C63 C64 1.359(11)
C63 C68 1.387(10)
C64 C65 1.393(11)
C64 H64 0.9500
C65 C66 1.389(13)
C65 H65 0.9500
C66 C67 1.386(13)
C66 H66 0.9500
C67 C68 1.381(11)
C67 H67 0.9500
C68 H68 0.9500
C69 C74 1.387(11)
C69 C70 1.389(10)
C69 P2 1.809(7)
C70 C71 1.385(11)
C70 H70 0.9500
C71 C72 1.387(13)
C71 H71 0.9500
C72 C73 1.383(13)
C72 H72 0.9500
C73 C74 1.379(12)
C73 H73 0.9500
C74 H74 0.9500
C75 O3 1.433(14)
C75 C76 1.469(17)
C75 H75A 0.9900
C75 H75B 0.9900
C76 C77 1.52(2)
C76 H76A 0.9900
C76 H76B 0.9900
C77 C78 1.462(18)
C77 H77A 0.9900
C77 H77B 0.9900
C78 O3 1.405(16)
C78 H78A 0.9900
C78 H78B 0.9900
C75A O3A 1.392(18)
C75A C76A 1.46(2)
C75A H75C 0.9900
C75A H75D 0.9900
C76A C77A 1.53(2)
C76A H76C 0.9900
C76A H76D 0.9900
C77A C78A 1.45(2)
C77A H77C 0.9900
C77A H77D 0.9900
C78A O3A 1.399(18)
C78A H78C 0.9900
C78A H78D 0.9900
